data_4307592
loop_
_publ_author_name
'Jie Ling'
'Thomas E. Albrecht-Schmitt'

_publ_section_title
;
Intercalation of Iodic Acid into the Layered Uranyl Iodate, UO2(IO3)2(H2O)
;
_journal_name_full 'Inorganic Chemistry'
_journal_page_first 346
_journal_page_last 347
_journal_paper_doi 10.1021/ic062072i
_journal_volume 46
_journal_year 2007
_chemical_formula_moiety 'I2 O9 U, 2(I O3)'
_chemical_formula_sum 'I4 O15 U'
_chemical_formula_weight 985.63
_chemical_melting_point ?
_chemical_name_common 'uranyl iodate hydrate Iodic acid'
_chemical_name_systematic
; 
 ? 
;
_space_group_IT_number 60
_symmetry_cell_setting orthorhombic
_symmetry_space_group_name_Hall '-P 2n 2ab'
_symmetry_space_group_name_H-M 'P b c n'
_atom_sites_solution_hydrogens none
_atom_sites_solution_primary direct
_atom_sites_solution_secondary difmap
_audit_creation_method SHELXL-97
_cell_angle_alpha 90.00
_cell_angle_beta 90.00
_cell_angle_gamma 90.00
_cell_formula_units_Z 4
_cell_length_a 8.3347(7)
_cell_length_b 7.6594(6)
_cell_length_c 20.8988(17)
_cell_measurement_reflns_used 1579
_cell_measurement_temperature 193(2)
_cell_measurement_theta_max 28.30
_cell_measurement_theta_min 1.95
_cell_volume 1334.15(19)
_computing_cell_refinement 'SMART SAINT'
_computing_data_collection SMART
_computing_data_reduction SAINT
_computing_molecular_graphics 'SHELXP-97 (Sheldrick, 1997)'
_computing_publication_material 'SHELXCIF-97 (Sheldrick, 1997)'
_computing_structure_refinement 'SHELXL-97 (Sheldrick, 1997)'
_computing_structure_solution 'SHELXS-97 (Sheldrick, 1990)'
_diffrn_ambient_temperature 193(2)
_diffrn_detector_area_resol_mean 0
_diffrn_measured_fraction_theta_full 1.000
_diffrn_measured_fraction_theta_max 1.000
_diffrn_measurement_device_type 'Bruker APEX'
_diffrn_measurement_method '0.3 /w scan'
_diffrn_radiation_monochromator graphite
_diffrn_radiation_source 'fine-focus sealed tube'
_diffrn_radiation_type MoK\a
_diffrn_radiation_wavelength 0.71073
_diffrn_reflns_av_R_equivalents 0.0517
_diffrn_reflns_av_sigmaI/netI 0.0333
_diffrn_reflns_limit_h_max 11
_diffrn_reflns_limit_h_min -11
_diffrn_reflns_limit_k_max 10
_diffrn_reflns_limit_k_min -10
_diffrn_reflns_limit_l_max 27
_diffrn_reflns_limit_l_min -27
_diffrn_reflns_number 11929
_diffrn_reflns_theta_full 28.30
_diffrn_reflns_theta_max 28.30
_diffrn_reflns_theta_min 1.95
_diffrn_standards_decay_% 0
_diffrn_standards_interval_count N/A
_diffrn_standards_interval_time N/A
_diffrn_standards_number N/A
_exptl_absorpt_coefficient_mu 21.499
_exptl_absorpt_correction_T_max 0.355
_exptl_absorpt_correction_T_min 0.213
_exptl_absorpt_correction_type numerical
_exptl_absorpt_process_details SHELXPREP
_exptl_crystal_colour yellow
_exptl_crystal_density_diffrn 4.907
_exptl_crystal_density_meas ?
_exptl_crystal_density_method calcd
_exptl_crystal_description block
_exptl_crystal_F_000 1696.0
_exptl_crystal_size_max 0.086
_exptl_crystal_size_mid 0.071
_exptl_crystal_size_min 0.054
_refine_diff_density_max 2.005
_refine_diff_density_min -1.314
_refine_diff_density_rms 0.274
_refine_ls_extinction_coef 0
_refine_ls_extinction_method none
_refine_ls_goodness_of_fit_ref 1.216
_refine_ls_hydrogen_treatment none
_refine_ls_matrix_type full
_refine_ls_number_parameters 92
_refine_ls_number_reflns 1662
_refine_ls_number_restraints 0
_refine_ls_restrained_S_all 1.216
_refine_ls_R_factor_all 0.0265
_refine_ls_R_factor_gt 0.0245
_refine_ls_shift/su_max 0.001
_refine_ls_shift/su_mean 0.000
_refine_ls_structure_factor_coef Fsqd
_refine_ls_weighting_details 'calc w=1/[\s^2^(Fo^2^)+(0.0225P)^2^+6.7064P] where P=(Fo^2^+2Fc^2^)/3'
_refine_ls_weighting_scheme calc
_refine_ls_wR_factor_gt 0.0620
_refine_ls_wR_factor_ref 0.0627
_reflns_number_gt 1579
_reflns_number_total 1662
_reflns_threshold_expression >2sigma(I)
_cod_data_source_file ic062072isi20061030_095120.cif
_cod_data_source_block pbcn
_cod_depositor_comments
;
The following automatic conversions were performed:

'_chemical_melting_point' value 'N/A' was changed to '?' - the value
is undefined or not given.

Automatic conversion script
Id: cif_fix_values 1646 2011-03-28 12:23:43Z adriana 

The following automatic conversions were performed:

'_exptl_crystal_density_meas' value 'nm' was changed to '?' - the
value is perceived as not measured.

Automatic conversion script
Id: cif_fix_values 3008 2015-01-20 13:52:24Z robertas 
;
_cod_database_code 4307592

loop_
_symmetry_equiv_pos_as_xyz
'x, y, z'
'-x+1/2, -y+1/2, z+1/2'
'-x, y, -z+1/2'
'x+1/2, -y+1/2, -z'
'-x, -y, -z'
'x-1/2, y-1/2, -z-1/2'
'x, -y, z-1/2'
'-x-1/2, y-1/2, z'

loop_
_atom_site_label
_atom_site_type_symbol
_atom_site_fract_x
_atom_site_fract_y
_atom_site_fract_z
_atom_site_U_iso_or_equiv
_atom_site_adp_type
_atom_site_occupancy
_atom_site_symmetry_multiplicity
_atom_site_calc_flag
_atom_site_refinement_flags
_atom_site_disorder_assembly
_atom_site_disorder_group
U1 U 0.0000 0.01387(4) 0.2500 0.01029(10) Uani 1 2 d S . .
I2 I 0.66775(4) -0.45151(5) 0.442059(17) 0.01251(10) Uani 1 1 d . . .
I1 I 0.30562(4) -0.16647(5) 0.374744(17) 0.00991(10) Uani 1 1 d . . .
O8 O 0.0000 -0.3079(8) 0.2500 0.0188(13) Uani 1 2 d S . .
O3 O 0.4023(5) 0.0461(5) 0.3742(2) 0.0164(9) Uani 1 1 d . . .
O6 O 0.6486(6) -0.4700(6) 0.5274(2) 0.0192(10) Uani 1 1 d . . .
O2 O 0.3877(6) -0.2395(5) 0.2996(2) 0.0171(9) Uani 1 1 d . . .
O7 O -0.1755(5) 0.0134(6) 0.2983(2) 0.0173(9) Uani 1 1 d . . .
O1 O 0.1137(5) -0.0876(6) 0.3451(2) 0.0138(8) Uani 1 1 d . . .
O5 O 0.5821(6) -0.2418(6) 0.4266(2) 0.0190(9) Uani 1 1 d . . .
O4 O 0.8754(6) -0.3609(6) 0.4455(2) 0.0225(10) Uani 1 1 d . . .

loop_
_atom_site_aniso_label
_atom_site_aniso_U_11
_atom_site_aniso_U_22
_atom_site_aniso_U_33
_atom_site_aniso_U_23
_atom_site_aniso_U_13
_atom_site_aniso_U_12
U1 0.01297(16) 0.01120(16) 0.00670(16) 0.000 -0.00170(10) 0.000
I2 0.01704(19) 0.01169(18) 0.00880(19) 0.00003(13) -0.00101(13) 0.00112(14)
I1 0.01296(18) 0.00925(18) 0.00753(17) 0.00018(12) -0.00023(12) 0.00077(12)
O8 0.028(3) 0.013(3) 0.015(3) 0.000 -0.006(2) 0.000
O3 0.019(2) 0.0100(19) 0.020(2) 0.0015(17) 0.0013(18) -0.0014(16)
O6 0.022(2) 0.028(2) 0.007(2) 0.0014(17) -0.0015(17) -0.0079(19)
O2 0.025(2) 0.012(2) 0.013(2) -0.0032(16) 0.0058(18) 0.0042(18)
O7 0.019(2) 0.022(2) 0.011(2) 0.0034(17) -0.0011(17) 0.0009(17)
O1 0.0134(18) 0.017(2) 0.0111(19) 0.0004(16) -0.0037(16) 0.0051(17)
O5 0.022(2) 0.014(2) 0.021(2) 0.0032(17) -0.0007(18) 0.0055(18)
O4 0.015(2) 0.022(2) 0.031(3) -0.003(2) 0.0011(19) 0.0012(19)

loop_
_atom_type_symbol
_atom_type_description
_atom_type_scat_dispersion_real
_atom_type_scat_dispersion_imag
_atom_type_scat_source
O O 0.0106 0.0060 'International Tables Vol C Tables 4.2.6.8 and 6.1.1.4'
H H 0.0000 0.0000 'International Tables Vol C Tables 4.2.6.8 and 6.1.1.4'
I I -0.4742 1.8119 'International Tables Vol C Tables 4.2.6.8 and 6.1.1.4'
U U -9.6767 9.6646 'International Tables Vol C Tables 4.2.6.8 and 6.1.1.4'

loop_
_geom_angle_atom_site_label_1
_geom_angle_atom_site_label_2
_geom_angle_atom_site_label_3
_geom_angle
_geom_angle_site_symmetry_1
_geom_angle_site_symmetry_3
_geom_angle_publ_flag
O7 U1 O7 179.8(3) 3 . ?
O7 U1 O1 81.34(18) 3 3 ?
O7 U1 O1 98.57(18) . 3 ?
O7 U1 O1 98.58(18) 3 . ?
O7 U1 O1 81.34(18) . . ?
O1 U1 O1 141.1(2) 3 . ?
O7 U1 O2 85.66(18) 3 8_665 ?
O7 U1 O2 94.54(19) . 8_665 ?
O1 U1 O2 143.57(15) 3 8_665 ?
O1 U1 O2 74.38(15) . 8_665 ?
O7 U1 O2 94.54(19) 3 6_566 ?
O7 U1 O2 85.65(18) . 6_566 ?
O1 U1 O2 74.37(15) 3 6_566 ?
O1 U1 O2 143.57(15) . 6_566 ?
O2 U1 O2 72.9(2) 8_665 6_566 ?
O7 U1 O8 89.88(15) 3 . ?
O7 U1 O8 89.88(15) . . ?
O1 U1 O8 70.56(11) 3 . ?
O1 U1 O8 70.56(11) . . ?
O2 U1 O8 143.54(11) 8_665 . ?
O2 U1 O8 143.54(11) 6_566 . ?
O5 I2 O6 102.4(2) . . ?
O5 I2 O4 92.5(2) . . ?
O6 I2 O4 94.2(2) . . ?
O2 I1 O3 96.0(2) . . ?
O2 I1 O1 98.1(2) . . ?
O3 I1 O1 95.2(2) . . ?
I1 O2 U1 141.7(2) . 6_656 ?
I1 O1 U1 139.2(2) . . ?

loop_
_geom_bond_atom_site_label_1
_geom_bond_atom_site_label_2
_geom_bond_distance
_geom_bond_site_symmetry_2
_geom_bond_publ_flag
U1 O7 1.778(5) 3 ?
U1 O7 1.778(5) . ?
U1 O1 2.335(4) 3 ?
U1 O1 2.335(4) . ?
U1 O2 2.349(4) 8_665 ?
U1 O2 2.349(4) 6_566 ?
U1 O8 2.464(6) . ?
I2 O5 1.787(4) . ?
I2 O6 1.796(5) . ?
I2 O4 1.866(5) . ?
I1 O2 1.803(4) . ?
I1 O3 1.817(4) . ?
I1 O1 1.819(4) . ?
O2 U1 2.349(4) 6_656 ?
